data_2017362
loop_
_publ_author_name
'Grzechnik, Andrzej'

_publ_section_title
;
 Bi~4~Ge~3~O~12~ at the onset of pressure-induced amorphization
;
_journal_coeditor_code SQ3206
_journal_issue 10
_journal_name_full 'Acta Crystallographica Section C'
_journal_page_first i63
_journal_page_last i65
_journal_paper_doi 10.1107/S0108270109030601
_journal_volume 65
_journal_year 2009
_chemical_formula_iupac 'Bi4 Ge3 O12'
_chemical_formula_moiety 'Bi4 Ge3 O12'
_chemical_formula_sum 'Bi4 Ge3 O12'
_chemical_formula_weight 1245.7
_chemical_name_common 'Bismuth germanate'
_chemical_name_systematic
;
Tetrabismuth tris(germanate)
;
_space_group_IT_number 220
_symmetry_cell_setting cubic
_symmetry_space_group_name_Hall 'I -4bd 2c 3'
_symmetry_space_group_name_H-M 'I -4 3 d'
_cell_angle_alpha 90
_cell_angle_beta 90
_cell_angle_gamma 90
_cell_formula_units_Z 4
_cell_length_a 10.1680(10)
_cell_length_b 10.1680(10)
_cell_length_c 10.1680(10)
_cell_measurement_reflns_used 1616
_cell_measurement_temperature 293
_cell_measurement_theta_max 56.45
_cell_measurement_theta_min 9.75
_cell_volume 1051.25(18)
_computing_cell_refinement 'X-AREA (Stoe & Cie, 1998)'
_computing_data_collection 'X-AREA (Stoe & Cie, 1998)'
_computing_data_reduction 'JANA2006 (Pet\<r\'i\<cek <i>et al.</i>,  2006)'
_computing_molecular_graphics 'DIAMOND (Brandenburg, 1999)'
_computing_publication_material 'JANA2006 (Pet\<r\'i\<cek <i>et al.</i>,  2006)'
_computing_structure_refinement 'JANA2006 (Pet\<r\'i\<cek <i>et al.</i>,  2006)'
_computing_structure_solution 'SIR97 (Altomare <i>et al.</i>,  1999)'
_diffrn_ambient_temperature 293
_diffrn_detector_area_resol_mean 6.67
_diffrn_measured_fraction_theta_full 0.98
_diffrn_measurement_device '2-circle goniometer'
_diffrn_measurement_device_type 'Stoe IPDS 2T'
_diffrn_measurement_method 'rotation method'
_diffrn_radiation_monochromator 'plane graphite'
_diffrn_radiation_source 'X-ray tube'
_diffrn_radiation_type 'Mo K\a'
_diffrn_radiation_wavelength 0.71069
_diffrn_reflns_av_R_equivalents 0.0854
_diffrn_reflns_av_sigmaI/netI 0.0503
_diffrn_reflns_limit_h_max 9
_diffrn_reflns_limit_h_min -10
_diffrn_reflns_limit_k_max 13
_diffrn_reflns_limit_k_min -13
_diffrn_reflns_limit_l_max 11
_diffrn_reflns_limit_l_min -11
_diffrn_reflns_number 2935
_diffrn_reflns_reduction_process
;
JANA2006 (Pet\<r\'i\<cek et al., 2006)
;
_diffrn_reflns_theta_full 28.13
_diffrn_reflns_theta_max 28.46
_diffrn_reflns_theta_min 4.91
_exptl_absorpt_coefficient_mu 75.236
_exptl_absorpt_correction_T_max 0.0184
_exptl_absorpt_correction_T_min 0.0094
_exptl_absorpt_correction_type numerical
_exptl_absorpt_process_details '(X-RED; Stoe & Cie, 1998)'
_exptl_crystal_colour colourless
_exptl_crystal_density_diffrn 7.8681
_exptl_crystal_description 'irregular shape'
_exptl_crystal_F_000 2096
_exptl_crystal_size_max 0.10
_exptl_crystal_size_mid 0.085
_exptl_crystal_size_min 0.06
_refine_diff_density_max '8.04 (1.58\%A from O1)'
_refine_diff_density_min -5.36
_refine_ls_abs_structure_details 'Flack (1983), inversion twin model tested'
_refine_ls_abs_structure_Flack 0.00(9)
_refine_ls_extinction_method none
_refine_ls_goodness_of_fit_ref 2.72
_refine_ls_number_constraints 0
_refine_ls_number_parameters 8
_refine_ls_number_reflns 212
_refine_ls_number_restraints 0
_refine_ls_R_factor_all 0.0806
_refine_ls_R_factor_gt 0.0564
_refine_ls_shift/su_max 0.0392
_refine_ls_shift/su_mean 0.0108
_refine_ls_structure_factor_coef F
_refine_ls_weighting_details 'w = 1/(\s^2^(F)+0.0001F^2^)'
_refine_ls_weighting_scheme sigma
_refine_ls_wR_factor_gt 0.0540
_refine_ls_wR_factor_ref 0.0560
_reflns_number_gt 174
_reflns_number_total 212
_reflns_threshold_expression I>3\s(I)
_cod_data_source_file sq3206.cif
_cod_data_source_block I
_cod_original_sg_symbol_Hall 'I -4acd;2ab;3'
_cod_database_code 2017362
_cod_database_fobs_code 2017362

loop_
_symmetry_equiv_pos_site_id
_symmetry_equiv_pos_as_xyz
1 x,y,z
2 -x+1/2,-y,z+1/2
3 -x,y+1/2,-z+1/2
4 x+1/2,-y+1/2,-z
5 z,x,y
6 z+1/2,-x+1/2,-y
7 -z+1/2,-x,y+1/2
8 -z,x+1/2,-y+1/2
9 y,z,x
10 -y,z+1/2,-x+1/2
11 y+1/2,-z+1/2,-x
12 -y+1/2,-z,x+1/2
13 y+1/4,x+1/4,z+1/4
14 -y+1/4,-x+3/4,z+3/4
15 y+3/4,-x+1/4,-z+3/4
16 -y+3/4,x+3/4,-z+1/4
17 x+1/4,z+1/4,y+1/4
18 -x+3/4,z+3/4,-y+1/4
19 -x+1/4,-z+3/4,y+3/4
20 x+3/4,-z+1/4,-y+3/4
21 z+1/4,y+1/4,x+1/4
22 z+3/4,-y+1/4,-x+3/4
23 -z+3/4,y+3/4,-x+1/4
24 -z+1/4,-y+3/4,x+3/4
25 x+1/2,y+1/2,z+1/2
26 -x,-y+1/2,z
27 -x+1/2,y,-z
28 x,-y,-z+1/2
29 z+1/2,x+1/2,y+1/2
30 z,-x,-y+1/2
31 -z,-x+1/2,y
32 -z+1/2,x,-y
33 y+1/2,z+1/2,x+1/2
34 -y+1/2,z,-x
35 y,-z,-x+1/2
36 -y,-z+1/2,x
37 y+3/4,x+3/4,z+3/4
38 -y+3/4,-x+1/4,z+1/4
39 y+1/4,-x+3/4,-z+1/4
40 -y+1/4,x+1/4,-z+3/4
41 x+3/4,z+3/4,y+3/4
42 -x+1/4,z+1/4,-y+3/4
43 -x+3/4,-z+1/4,y+1/4
44 x+1/4,-z+3/4,-y+1/4
45 z+3/4,y+3/4,x+3/4
46 z+1/4,-y+3/4,-x+1/4
47 -z+1/4,y+1/4,-x+3/4
48 -z+3/4,-y+1/4,x+1/4

loop_
_atom_site_type_symbol
_atom_site_label
_atom_site_fract_x
_atom_site_fract_y
_atom_site_fract_z
_atom_site_U_iso_or_equiv
_atom_site_adp_type
_atom_site_calc_flag
_atom_site_refinement_flags
_atom_site_occupancy
_atom_site_disorder_assembly
_atom_site_disorder_group
Bi Bi1 0.91972(14) 0.08028(14) 0.58028(14) 0.0121(6) Uiso d . 1 . .
Ge Ge1 0.75 0.375 0.5 0.0100(16) Uiso d . 1 . .
O O1 0.8727(19) 0.2881(19) 0.578(2) 0.012(5) Uiso d . 1 . .

loop_
_atom_type_symbol
_atom_type_scat_dispersion_real
_atom_type_scat_dispersion_imag
_atom_type_scat_source
Bi1 -4.108 10.257 'International Tables Vol C tables 4.2.6.8 and 6.1.1.1'
Ge 0.155 1.800 'International Tables Vol C tables 4.2.6.8 and 6.1.1.1'
O 0.011 0.006 'International Tables Vol C tables 4.2.6.8 and 6.1.1.1'

loop_
_geom_angle_atom_site_label_1
_geom_angle_atom_site_label_2
_geom_angle_atom_site_label_3
_geom_angle_site_symmetry_1
_geom_angle_site_symmetry_2
_geom_angle_site_symmetry_3
_geom_angle
_geom_angle_publ_flag
O1 Bi1 O1 . . 26_755 70.4(7) no
O1 Bi1 O1 . . 7_665 78.3(8) no
O1 Bi1 O1 . . 32_646 146.2(7) no
O1 Bi1 O1 . . 33_544 83.2(8) no
O1 Bi1 O1 . . 10_646 78.3(8) no
O1 Bi1 O1 26_755 . 7_665 83.2(8) no
O1 Bi1 O1 26_755 . 32_646 116.7(7) no
O1 Bi1 O1 26_755 . 33_544 116.7(7) no
O1 Bi1 O1 26_755 . 10_646 146.2(7) no
O1 Bi1 O1 7_665 . 32_646 70.4(7) no
O1 Bi1 O1 7_665 . 33_544 146.2(7) no
O1 Bi1 O1 7_665 . 10_646 78.3(8) no
O1 Bi1 O1 32_646 . 33_544 116.7(7) no
O1 Bi1 O1 32_646 . 10_646 83.2(8) no
O1 Bi1 O1 33_544 . 10_646 70.4(7) no
O1 Ge1 O1 . . 27_656 118.3(9) yes
O1 Ge1 O1 . . 46_556 105.2(10) yes
O1 Ge1 O1 . . 24_654 105.2(10) no
O1 Ge1 O1 27_656 . 46_556 105.2(10) no
O1 Ge1 O1 27_656 . 24_654 105.2(10) no
O1 Ge1 O1 46_556 . 24_654 118.3(9) no

loop_
_geom_bond_atom_site_label_1
_geom_bond_atom_site_label_2
_geom_bond_site_symmetry_1
_geom_bond_site_symmetry_2
_geom_bond_distance
_geom_bond_publ_flag
Bi1 O1 . . 2.167(19) yes
Bi1 O1 . 26_755 2.499(19) yes
Bi1 O1 . 7_665 2.167(19) no
Bi1 O1 . 32_646 2.499(19) no
Bi1 O1 . 33_544 2.499(19) no
Bi1 O1 . 10_646 2.167(19) no
Ge1 O1 . . 1.72(2) yes
Ge1 O1 . 27_656 1.72(2) no
Ge1 O1 . 46_556 1.72(2) no
Ge1 O1 . 24_654 1.72(2) no
